data_2209810
loop_
_publ_author_name
'Ping, Zhang'
'Na, Liu'
'Yuan, Li'

_publ_section_title 4-(4-Chlorophenyl)-3-(2,5-dioxo-2,5-dihydropyrrol-1-yl)-1-(4-methoxyphenyl)azetidin-2-one
_journal_coeditor_code CS2007
_journal_issue 8
_journal_name_full 'Acta Crystallographica Section E'
_journal_page_first o3523
_journal_page_last o3524
_journal_paper_doi 10.1107/S1600536806028443
_journal_volume 62
_journal_year 2006
_chemical_formula_iupac 'C20 H15 Cl N2 O4'
_chemical_formula_moiety 'C20 H15 Cl N2 O4'
_chemical_formula_sum 'C20 H15 Cl N2 O4'
_chemical_formula_weight 382.79
_chemical_name_systematic
;
4-(4-Chlorophenyl)-3-(2,5-dioxo-2,5-dihydropyrrol-1-yl)-1-(4-
methoxyphenyl)azetidin-2-one
;
_space_group_IT_number 14
_symmetry_cell_setting monoclinic
_symmetry_space_group_name_Hall '-P 2ybc'
_symmetry_space_group_name_H-M 'P 1 21/c 1'
_atom_sites_solution_hydrogens geom
_atom_sites_solution_primary direct
_atom_sites_solution_secondary difmap
_cell_angle_alpha 90.00
_cell_angle_beta 112.888(3)
_cell_angle_gamma 90.00
_cell_formula_units_Z 4
_cell_length_a 12.344(3)
_cell_length_b 11.609(3)
_cell_length_c 13.640(3)
_cell_measurement_reflns_used 1323
_cell_measurement_temperature 293(2)
_cell_measurement_theta_max 20.65
_cell_measurement_theta_min 2.58
_cell_volume 1800.7(8)
_computing_cell_refinement 'SAINT (Bruker, 1997)'
_computing_data_collection 'SMART (Bruker, 1997)'
_computing_data_reduction SAINT
_computing_molecular_graphics 'SHELXTL (Bruker, 1997)'
_computing_publication_material SHELXTL
_computing_structure_refinement 'SHELXL97 (Sheldrick, 1997)'
_computing_structure_solution 'SHELXS97 (Sheldrick, 1997)'
_diffrn_ambient_temperature 293(2)
_diffrn_measured_fraction_theta_full 1.000
_diffrn_measured_fraction_theta_max 1.000
_diffrn_measurement_device_type 'Bruker APEX-II CCD area-detector'
_diffrn_measurement_method '\f and \w'
_diffrn_radiation_monochromator graphite
_diffrn_radiation_source 'fine-focus sealed tube'
_diffrn_radiation_type MoK\a
_diffrn_radiation_wavelength 0.71073
_diffrn_reflns_av_R_equivalents 0.0344
_diffrn_reflns_av_sigmaI/netI 0.0561
_diffrn_reflns_limit_h_max 14
_diffrn_reflns_limit_h_min -13
_diffrn_reflns_limit_k_max 10
_diffrn_reflns_limit_k_min -13
_diffrn_reflns_limit_l_max 15
_diffrn_reflns_limit_l_min -16
_diffrn_reflns_number 9542
_diffrn_reflns_theta_full 25.03
_diffrn_reflns_theta_max 25.03
_diffrn_reflns_theta_min 1.79
_exptl_absorpt_coefficient_mu 0.241
_exptl_absorpt_correction_T_max 0.866
_exptl_absorpt_correction_T_min 0.845
_exptl_absorpt_correction_type multi-scan
_exptl_absorpt_process_details '(SADABS; Sheldrick, 1996)'
_exptl_crystal_colour yellow
_exptl_crystal_density_diffrn 1.412
_exptl_crystal_density_method 'not measured'
_exptl_crystal_description block
_exptl_crystal_F_000 792
_exptl_crystal_size_max 0.26
_exptl_crystal_size_mid 0.22
_exptl_crystal_size_min 0.16
_refine_diff_density_max 0.228
_refine_diff_density_min -0.304
_refine_ls_extinction_method none
_refine_ls_goodness_of_fit_ref 1.008
_refine_ls_hydrogen_treatment constr
_refine_ls_matrix_type full
_refine_ls_number_parameters 245
_refine_ls_number_reflns 3173
_refine_ls_number_restraints 0
_refine_ls_restrained_S_all 1.008
_refine_ls_R_factor_all 0.0753
_refine_ls_R_factor_gt 0.0384
_refine_ls_shift/su_max 0.000
_refine_ls_shift/su_mean 0.000
_refine_ls_structure_factor_coef Fsqd
_refine_ls_weighting_details 'calc w=1/[\s^2^(Fo^2^)+(0.0178P)^2^+0.6522P] where P=(Fo^2^+2Fc^2^)/3'
_refine_ls_weighting_scheme calc
_refine_ls_wR_factor_gt 0.0833
_refine_ls_wR_factor_ref 0.0979
_reflns_number_gt 2008
_reflns_number_total 3173
_reflns_threshold_expression I>2\s(I)
_cod_data_source_file cs2007.cif
_cod_data_source_block I
_cod_original_sg_symbol_H-M 'P 21/c'
_cod_database_code 2209810
_cod_database_fobs_code 2209810

loop_
_symmetry_equiv_pos_as_xyz
'x, y, z'
'-x, y+1/2, -z+1/2'
'-x, -y, -z'
'x, -y-1/2, z-1/2'

loop_
_atom_site_type_symbol
_atom_site_label
_atom_site_fract_x
_atom_site_fract_y
_atom_site_fract_z
_atom_site_U_iso_or_equiv
_atom_site_adp_type
_atom_site_calc_flag
_atom_site_refinement_flags
_atom_site_occupancy
Cl Cl1 0.60540(6) 0.11155(7) 1.02026(6) 0.0771(3) Uani d . 1
O O1 0.65512(15) 0.10125(16) 0.53805(13) 0.0681(5) Uani d . 1
O O2 0.91941(15) -0.08896(16) 0.82125(13) 0.0663(5) Uani d . 1
O O3 1.09703(15) 0.03303(16) 0.74384(13) 0.0635(5) Uani d . 1
O O4 1.39353(15) 0.36837(16) 1.17319(13) 0.0731(5) Uani d . 1
N N1 0.81116(15) 0.02833(16) 0.68067(13) 0.0440(5) Uani d . 1
N N2 1.03130(15) 0.18260(16) 0.82416(14) 0.0453(5) Uani d . 1
C C1 0.6955(2) 0.0289(2) 0.60559(17) 0.0482(6) Uani d . 1
C C2 0.6388(2) -0.0741(2) 0.62785(19) 0.0585(7) Uani d . 1
H H2 0.5614 -0.0967 0.5901 0.070 Uiso calc R 1
C C3 0.7158(2) -0.1288(2) 0.70993(19) 0.0592(7) Uani d . 1
H H3 0.7013 -0.1964 0.7394 0.071 Uiso calc R 1
C C4 0.8287(2) -0.0661(2) 0.74788(18) 0.0500(6) Uani d . 1
C C5 0.89280(19) 0.1201(2) 0.69089(17) 0.0473(6) Uani d . 1
H H5 0.8789 0.1546 0.6215 0.057 Uiso calc R 1
C C6 1.0245(2) 0.0968(2) 0.75346(17) 0.0489(6) Uani d . 1
C C7 0.90632(18) 0.2154(2) 0.77637(16) 0.0446(6) Uani d . 1
H H7 0.8951 0.2930 0.7459 0.054 Uiso calc R 1
C C8 0.83633(18) 0.19596(19) 0.84328(16) 0.0413(5) Uani d . 1
C C9 0.7178(2) 0.2247(2) 0.80150(18) 0.0509(6) Uani d . 1
H H9 0.6856 0.2609 0.7356 0.061 Uiso calc R 1
C C10 0.6473(2) 0.2004(2) 0.85592(19) 0.0543(6) Uani d . 1
H H10 0.5679 0.2198 0.8271 0.065 Uiso calc R 1
C C11 0.6955(2) 0.1473(2) 0.95345(19) 0.0490(6) Uani d . 1
C C12 0.8125(2) 0.1201(2) 0.99809(17) 0.0487(6) Uani d . 1
H H12 0.8445 0.0859 1.0650 0.058 Uiso calc R 1
C C13 0.88260(19) 0.14415(19) 0.94243(17) 0.0458(6) Uani d . 1
H H13 0.9620 0.1252 0.9721 0.055 Uiso calc R 1
C C14 1.12358(18) 0.2319(2) 0.91109(16) 0.0432(5) Uani d . 1
C C15 1.10428(19) 0.3325(2) 0.95628(17) 0.0491(6) Uani d . 1
H H15 1.0312 0.3681 0.9273 0.059 Uiso calc R 1
C C16 1.1921(2) 0.3805(2) 1.04386(18) 0.0508(6) Uani d . 1
H H16 1.1779 0.4476 1.0742 0.061 Uiso calc R 1
C C17 1.3009(2) 0.3287(2) 1.08599(17) 0.0513(6) Uani d . 1
C C18 1.3204(2) 0.2281(2) 1.04144(19) 0.0563(7) Uani d . 1
H H18 1.3938 0.1928 1.0706 0.068 Uiso calc R 1
C C19 1.23342(19) 0.1792(2) 0.95482(18) 0.0513(6) Uani d . 1
H H19 1.2477 0.1114 0.9255 0.062 Uiso calc R 1
C C20 1.3799(2) 0.4755(3) 1.2176(2) 0.0778(9) Uani d . 1
H H20A 1.3616 0.5345 1.1642 0.117 Uiso calc R 1
H H20B 1.4517 0.4948 1.2760 0.117 Uiso calc R 1
H H20C 1.3173 0.4697 1.2424 0.117 Uiso calc R 1

loop_
_atom_site_aniso_label
_atom_site_aniso_U_11
_atom_site_aniso_U_22
_atom_site_aniso_U_33
_atom_site_aniso_U_12
_atom_site_aniso_U_13
_atom_site_aniso_U_23
Cl1 0.0727(5) 0.0860(6) 0.0936(5) -0.0140(4) 0.0553(4) -0.0079(4)
O1 0.0600(11) 0.0707(13) 0.0563(11) 0.0066(9) 0.0038(9) 0.0135(10)
O2 0.0608(11) 0.0761(13) 0.0469(10) -0.0006(9) 0.0046(9) 0.0130(9)
O3 0.0536(11) 0.0752(13) 0.0678(11) 0.0008(9) 0.0300(9) -0.0150(10)
O4 0.0615(11) 0.0743(14) 0.0607(11) 0.0046(10) -0.0012(9) -0.0169(10)
N1 0.0431(11) 0.0492(12) 0.0349(10) -0.0036(9) 0.0100(9) 0.0003(9)
N2 0.0392(11) 0.0493(12) 0.0467(11) -0.0051(9) 0.0160(9) -0.0038(10)
C1 0.0439(14) 0.0559(16) 0.0390(12) 0.0037(12) 0.0098(11) -0.0025(12)
C2 0.0437(14) 0.0673(18) 0.0573(16) -0.0080(13) 0.0118(13) -0.0015(14)
C3 0.0573(16) 0.0624(18) 0.0569(15) -0.0122(14) 0.0212(13) 0.0028(14)
C4 0.0558(15) 0.0534(16) 0.0377(13) 0.0003(12) 0.0146(12) 0.0008(12)
C5 0.0492(14) 0.0552(16) 0.0376(12) -0.0033(12) 0.0170(10) 0.0016(11)
C6 0.0496(15) 0.0566(17) 0.0447(13) -0.0073(12) 0.0230(11) -0.0048(12)
C7 0.0452(13) 0.0442(14) 0.0426(12) -0.0005(11) 0.0151(11) 0.0056(10)
C8 0.0407(13) 0.0401(14) 0.0396(12) -0.0007(10) 0.0117(10) -0.0023(10)
C9 0.0461(14) 0.0564(16) 0.0436(13) 0.0061(12) 0.0105(11) -0.0005(11)
C10 0.0376(13) 0.0612(17) 0.0613(16) 0.0030(12) 0.0160(12) -0.0098(13)
C11 0.0496(14) 0.0502(15) 0.0523(14) -0.0090(11) 0.0253(12) -0.0085(12)
C12 0.0489(14) 0.0529(16) 0.0419(12) -0.0040(12) 0.0150(11) 0.0008(11)
C13 0.0377(12) 0.0506(15) 0.0446(13) -0.0001(11) 0.0111(10) 0.0025(11)
C14 0.0417(13) 0.0446(15) 0.0450(13) -0.0063(11) 0.0189(11) 0.0004(11)
C15 0.0387(13) 0.0533(16) 0.0546(14) 0.0011(11) 0.0175(11) -0.0007(12)
C16 0.0513(15) 0.0500(16) 0.0505(14) 0.0005(12) 0.0190(12) -0.0047(12)
C17 0.0484(14) 0.0563(17) 0.0428(13) -0.0040(12) 0.0105(12) -0.0018(12)
C18 0.0431(14) 0.0586(18) 0.0599(15) 0.0072(12) 0.0122(12) 0.0011(14)
C19 0.0480(14) 0.0495(15) 0.0565(15) 0.0008(12) 0.0204(12) -0.0039(12)
C20 0.074(2) 0.080(2) 0.0663(17) -0.0071(16) 0.0126(15) -0.0248(16)

loop_
_atom_type_symbol
_atom_type_description
_atom_type_scat_dispersion_real
_atom_type_scat_dispersion_imag
_atom_type_scat_source
C C 0.0033 0.0016 ' International Tables Vol C Tables 4.2.6.8 and 6.1.1.4'
H H 0.0000 0.0000 ' International Tables Vol C Tables 4.2.6.8 and 6.1.1.4'
N N 0.0061 0.0033 ' International Tables Vol C Tables 4.2.6.8 and 6.1.1.4'
O O 0.0106 0.0060 ' International Tables Vol C Tables 4.2.6.8 and 6.1.1.4'
Cl Cl 0.1484 0.1585 ' International Tables Vol C Tables 4.2.6.8 and 6.1.1.4'

loop_
_geom_angle_atom_site_label_1
_geom_angle_atom_site_label_2
_geom_angle_atom_site_label_3
_geom_angle
C17 O4 C20 117.8(2)
C4 N1 C1 109.84(19)
C4 N1 C5 126.68(18)
C1 N1 C5 123.17(19)
C6 N2 C14 134.30(19)
C6 N2 C7 96.31(17)
C14 N2 C7 129.31(19)
O1 C1 N1 124.5(2)
O1 C1 C2 129.5(2)
N1 C1 C2 106.1(2)
C3 C2 C1 108.8(2)
C3 C2 H2 125.6
C1 C2 H2 125.6
C2 C3 C4 109.4(2)
C2 C3 H3 125.3
C4 C3 H3 125.3
O2 C4 N1 125.2(2)
O2 C4 C3 128.9(2)
N1 C4 C3 105.9(2)
N1 C5 C6 118.32(19)
N1 C5 C7 117.61(17)
C6 C5 C7 85.85(16)
N1 C5 H5 111.0
C6 C5 H5 111.0
C7 C5 H5 111.0
O3 C6 N2 132.8(2)
O3 C6 C5 135.7(2)
N2 C6 C5 91.42(18)
N2 C7 C8 116.41(17)
N2 C7 C5 86.40(16)
C8 C7 C5 115.28(18)
N2 C7 H7 112.1
C8 C7 H7 112.1
C5 C7 H7 112.1
C13 C8 C9 118.3(2)
C13 C8 C7 122.96(19)
C9 C8 C7 118.63(19)
C10 C9 C8 121.1(2)
C10 C9 H9 119.4
C8 C9 H9 119.4
C11 C10 C9 119.2(2)
C11 C10 H10 120.4
C9 C10 H10 120.4
C12 C11 C10 121.3(2)
C12 C11 Cl1 119.41(19)
C10 C11 Cl1 119.29(18)
C11 C12 C13 119.1(2)
C11 C12 H12 120.5
C13 C12 H12 120.5
C12 C13 C8 121.0(2)
C12 C13 H13 119.5
C8 C13 H13 119.5
C15 C14 C19 119.2(2)
C15 C14 N2 119.7(2)
C19 C14 N2 121.1(2)
C16 C15 C14 120.9(2)
C16 C15 H15 119.6
C14 C15 H15 119.6
C17 C16 C15 119.6(2)
C17 C16 H16 120.2
C15 C16 H16 120.2
O4 C17 C16 124.4(2)
O4 C17 C18 115.9(2)
C16 C17 C18 119.7(2)
C19 C18 C17 121.1(2)
C19 C18 H18 119.5
C17 C18 H18 119.5
C18 C19 C14 119.5(2)
C18 C19 H19 120.2
C14 C19 H19 120.2
O4 C20 H20A 109.5
O4 C20 H20B 109.5
H20A C20 H20B 109.5
O4 C20 H20C 109.5
H20A C20 H20C 109.5
H20B C20 H20C 109.5

loop_
_geom_bond_atom_site_label_1
_geom_bond_atom_site_label_2
_geom_bond_distance
Cl1 C11 1.740(2)
O1 C1 1.203(3)
O2 C4 1.206(3)
O3 C6 1.207(3)
O4 C17 1.370(3)
O4 C20 1.422(3)
N1 C4 1.391(3)
N1 C1 1.396(3)
N1 C5 1.435(3)
N2 C6 1.366(3)
N2 C14 1.407(3)
N2 C7 1.472(3)
C1 C2 1.475(3)
C2 C3 1.316(3)
C2 H2 0.9300
C3 C4 1.476(3)
C3 H3 0.9300
C5 C6 1.538(3)
C5 C7 1.568(3)
C5 H5 0.9800
C7 C8 1.498(3)
C7 H7 0.9800
C8 C13 1.384(3)
C8 C9 1.388(3)
C9 C10 1.375(3)
C9 H9 0.9300
C10 C11 1.374(3)
C10 H10 0.9300
C11 C12 1.368(3)
C12 C13 1.383(3)
C12 H12 0.9300
C13 H13 0.9300
C14 C15 1.383(3)
C14 C19 1.392(3)
C15 C16 1.381(3)
C15 H15 0.9300
C16 C17 1.376(3)
C16 H16 0.9300
C17 C18 1.381(3)
C18 C19 1.373(3)
C18 H18 0.9300
C19 H19 0.9300
C20 H20A 0.9600
C20 H20B 0.9600
C20 H20C 0.9600

loop_
_geom_torsion_atom_site_label_1
_geom_torsion_atom_site_label_2
_geom_torsion_atom_site_label_3
_geom_torsion_atom_site_label_4
_geom_torsion
C4 N1 C1 O1 179.2(2)
C5 N1 C1 O1 5.2(3)
C4 N1 C1 C2 -0.9(2)
C5 N1 C1 C2 -174.86(19)
O1 C1 C2 C3 -179.5(2)
N1 C1 C2 C3 0.5(3)
C1 C2 C3 C4 0.0(3)
C1 N1 C4 O2 -179.2(2)
C5 N1 C4 O2 -5.5(4)
C1 N1 C4 C3 0.9(2)
C5 N1 C4 C3 174.6(2)
C2 C3 C4 O2 179.6(3)
C2 C3 C4 N1 -0.5(3)
C4 N1 C5 C6 23.5(3)
C1 N1 C5 C6 -163.58(19)
C4 N1 C5 C7 -77.4(3)
C1 N1 C5 C7 95.5(2)
C14 N2 C6 O3 1.4(4)
C7 N2 C6 O3 178.4(3)
C14 N2 C6 C5 -175.7(2)
C7 N2 C6 C5 1.27(17)
N1 C5 C6 O3 62.6(4)
C7 C5 C6 O3 -178.1(3)
N1 C5 C6 N2 -120.4(2)
C7 C5 C6 N2 -1.19(16)
C6 N2 C7 C8 115.3(2)
C14 N2 C7 C8 -67.6(3)
C6 N2 C7 C5 -1.25(17)
C14 N2 C7 C5 175.9(2)
N1 C5 C7 N2 121.02(19)
C6 C5 C7 N2 1.10(15)
N1 C5 C7 C8 3.4(3)
C6 C5 C7 C8 -116.48(19)
N2 C7 C8 C13 -3.6(3)
C5 C7 C8 C13 95.4(2)
N2 C7 C8 C9 -179.5(2)
C5 C7 C8 C9 -80.5(3)
C13 C8 C9 C10 -1.2(3)
C7 C8 C9 C10 174.9(2)
C8 C9 C10 C11 0.2(4)
C9 C10 C11 C12 1.2(4)
C9 C10 C11 Cl1 -177.57(18)
C10 C11 C12 C13 -1.7(4)
Cl1 C11 C12 C13 177.16(17)
C11 C12 C13 C8 0.6(3)
C9 C8 C13 C12 0.8(3)
C7 C8 C13 C12 -175.1(2)
C6 N2 C14 C15 168.9(2)
C7 N2 C14 C15 -7.2(3)
C6 N2 C14 C19 -13.2(4)
C7 N2 C14 C19 170.8(2)
C19 C14 C15 C16 -0.2(3)
N2 C14 C15 C16 177.8(2)
C14 C15 C16 C17 0.9(3)
C20 O4 C17 C16 -5.7(4)
C20 O4 C17 C18 176.0(2)
C15 C16 C17 O4 -179.3(2)
C15 C16 C17 C18 -1.1(4)
O4 C17 C18 C19 179.0(2)
C16 C17 C18 C19 0.7(4)
C17 C18 C19 C14 0.0(4)
C15 C14 C19 C18 -0.2(3)
N2 C14 C19 C18 -178.2(2)
